data_4111859
loop_
_publ_author_name
'Xinnan Zhang'
'Adrien P. C\^ot\'e'
'Adam J. Matzger'

_publ_section_title
;
 Synthesis and Structure of Fused \a-Oligothiophenes with up to Seven
 Rings
;
_journal_name_full 'Journal of the American Chemical Society'
_journal_page_first 10502
_journal_page_last 10503
_journal_paper_doi 10.1021/ja053326m
_journal_volume 127
_journal_year 2005
_chemical_formula_moiety 'C30 H44 S5 Si2'
_chemical_formula_sum 'C30 H44 S5 Si2'
_chemical_formula_weight 621.13
_chemical_name_common TIPS-T5-TIPS
_chemical_name_systematic
; 
 ? 
;
_space_group_IT_number 114
_symmetry_cell_setting tetragonal
_symmetry_space_group_name_Hall 'P -4 2n'
_symmetry_space_group_name_H-M 'P -4 21 c'
_atom_sites_solution_hydrogens geom
_atom_sites_solution_primary direct
_atom_sites_solution_secondary difmap
_audit_creation_method SHELXL-97
_cell_angle_alpha 90.00
_cell_angle_beta 90.00
_cell_angle_gamma 90.00
_cell_formula_units_Z 4
_cell_length_a 16.2367(15)
_cell_length_b 16.2367(15)
_cell_length_c 13.0410(17)
_cell_measurement_reflns_used 999
_cell_measurement_temperature 153(2)
_cell_measurement_theta_max 60
_cell_measurement_theta_min 5
_cell_volume 3438.0(6)
_computing_cell_refinement BrukerSMART
_computing_data_collection BrukerSMART
_computing_data_reduction BrukerSAINT
_computing_molecular_graphics Diamond
_computing_publication_material WinGX
_computing_structure_refinement 'SHELXL-97 (Sheldrick, 1997)'
_computing_structure_solution 'SHELXS-97 (Sheldrick, 1990)'
_diffrn_ambient_temperature 153(2)
_diffrn_measured_fraction_theta_full 0.996
_diffrn_measured_fraction_theta_max 0.996
_diffrn_measurement_device_type 'CCD area detector'
_diffrn_measurement_method 'phi and omega scans'
_diffrn_radiation_monochromator graphite
_diffrn_radiation_source 'fine-focus sealed tube'
_diffrn_radiation_type MoK\a
_diffrn_radiation_wavelength 0.71073
_diffrn_reflns_av_R_equivalents 0.0767
_diffrn_reflns_av_sigmaI/netI 0.0607
_diffrn_reflns_limit_h_max 22
_diffrn_reflns_limit_h_min -22
_diffrn_reflns_limit_k_max 22
_diffrn_reflns_limit_k_min -22
_diffrn_reflns_limit_l_max 18
_diffrn_reflns_limit_l_min -18
_diffrn_reflns_number 38409
_diffrn_reflns_theta_full 29.60
_diffrn_reflns_theta_max 29.60
_diffrn_reflns_theta_min 1.77
_exptl_absorpt_coefficient_mu 0.425
_exptl_absorpt_correction_T_max 0.919
_exptl_absorpt_correction_T_min 0.903
_exptl_absorpt_correction_type multi-scan
_exptl_absorpt_process_details 'Blessing, Acta Cryst. (1995) A51 33-58'
_exptl_crystal_colour colourless
_exptl_crystal_density_diffrn 1.200
_exptl_crystal_description block
_exptl_crystal_F_000 1328
_exptl_crystal_size_max 0.3
_exptl_crystal_size_mid 0.2
_exptl_crystal_size_min 0.2
_refine_diff_density_max 0.701
_refine_diff_density_min -0.547
_refine_diff_density_rms 0.141
_refine_ls_abs_structure_details 'Flack H D (1983), Acta Cryst. A39, 876-881'
_refine_ls_abs_structure_Flack 0.41(10)
_refine_ls_extinction_method none
_refine_ls_goodness_of_fit_ref 1.037
_refine_ls_hydrogen_treatment constr
_refine_ls_matrix_type full
_refine_ls_number_parameters 168
_refine_ls_number_reflns 4814
_refine_ls_number_restraints 0
_refine_ls_restrained_S_all 1.037
_refine_ls_R_factor_all 0.0589
_refine_ls_R_factor_gt 0.0483
_refine_ls_shift/su_max 0.000
_refine_ls_shift/su_mean 0.000
_refine_ls_structure_factor_coef Fsqd
_refine_ls_weighting_details 'calc w=1/[\s^2^(Fo^2^)+(0.0669P)^2^+0.0000P] where P=(Fo^2^+2Fc^2^)/3'
_refine_ls_weighting_scheme calc
_refine_ls_wR_factor_gt 0.1092
_refine_ls_wR_factor_ref 0.1190
_reflns_number_gt 4241
_reflns_number_total 4814
_reflns_threshold_expression >2sigma(I)
_cod_data_source_file ja053326msi20050524_103646_2.cif
_cod_data_source_block TIPST5TIPS
_cod_database_code 4111859

loop_
_symmetry_equiv_pos_as_xyz
'x, y, z'
'-x, -y, z'
'y, -x, -z'
'-y, x, -z'
'-x+1/2, y+1/2, -z+1/2'
'x+1/2, -y+1/2, -z+1/2'
'-y+1/2, -x+1/2, z+1/2'
'y+1/2, x+1/2, z+1/2'

loop_
_atom_site_label
_atom_site_type_symbol
_atom_site_fract_x
_atom_site_fract_y
_atom_site_fract_z
_atom_site_U_iso_or_equiv
_atom_site_adp_type
_atom_site_occupancy
_atom_site_symmetry_multiplicity
_atom_site_calc_flag
_atom_site_refinement_flags
C1 C 0.77221(16) 0.83700(17) 0.2782(2) 0.0182(6) Uani 1 1 d .
C2 C 0.74081(18) 0.85266(18) 0.3741(2) 0.0232(6) Uani 1 1 d .
H2 H 0.7665 0.8356 0.4360 0.028 Uiso 1 1 calc R
C3 C 0.66608(18) 0.89700(18) 0.3703(2) 0.0214(6) Uani 1 1 d .
C4 C 0.63965(16) 0.91453(16) 0.2721(2) 0.0156(5) Uani 1 1 d .
C5 C 0.56420(16) 0.96000(15) 0.2720(2) 0.0143(5) Uani 1 1 d .
C6 C 0.53726(16) 0.97719(17) 0.3707(2) 0.0179(6) Uani 1 1 d .
C7 C 0.90526(19) 0.8144(2) 0.1165(2) 0.0281(7) Uani 1 1 d .
H7 H 0.8569 0.8080 0.0697 0.034 Uiso 1 1 calc R
C8 C 0.9299(2) 0.9048(2) 0.1108(3) 0.0518(11) Uani 1 1 d .
H8A H 0.8856 0.9389 0.1390 0.062 Uiso 1 1 calc R
H8B H 0.9396 0.9201 0.0391 0.062 Uiso 1 1 calc R
H8C H 0.9804 0.9135 0.1505 0.062 Uiso 1 1 calc R
C9 C 0.9737(2) 0.7603(2) 0.0715(3) 0.0394(8) Uani 1 1 d .
H9A H 0.9571 0.7023 0.0749 0.047 Uiso 1 1 calc R
H9B H 1.0245 0.7682 0.1110 0.047 Uiso 1 1 calc R
H9C H 0.9833 0.7758 -0.0002 0.047 Uiso 1 1 calc R
C10 C 0.94226(19) 0.80109(19) 0.3557(2) 0.0270(6) Uani 1 1 d .
H10 H 0.9164 0.7766 0.4184 0.032 Uiso 1 1 calc R
C11 C 0.9566(3) 0.8925(2) 0.3797(4) 0.0592(13) Uani 1 1 d .
H11A H 0.9034 0.9201 0.3890 0.071 Uiso 1 1 calc R
H11B H 0.9864 0.9183 0.3227 0.071 Uiso 1 1 calc R
H11C H 0.9892 0.8976 0.4426 0.071 Uiso 1 1 calc R
C12 C 1.02602(19) 0.7583(2) 0.3428(3) 0.0344(8) Uani 1 1 d .
H12A H 1.0174 0.6997 0.3286 0.041 Uiso 1 1 calc R
H12B H 1.0582 0.7644 0.4059 0.041 Uiso 1 1 calc R
H12C H 1.0559 0.7836 0.2856 0.041 Uiso 1 1 calc R
C13 C 0.84466(18) 0.66621(17) 0.2413(2) 0.0241(6) Uani 1 1 d .
H13 H 0.8971 0.6365 0.2255 0.029 Uiso 1 1 calc R
C14 C 0.8136(3) 0.6337(2) 0.3446(3) 0.0432(9) Uani 1 1 d .
H14A H 0.8533 0.6476 0.3984 0.052 Uiso 1 1 calc R
H14B H 0.8072 0.5738 0.3409 0.052 Uiso 1 1 calc R
H14C H 0.7603 0.6590 0.3606 0.052 Uiso 1 1 calc R
C15 C 0.7831(2) 0.6452(2) 0.1556(3) 0.0420(9) Uani 1 1 d .
H15A H 0.8039 0.6662 0.0901 0.050 Uiso 1 1 calc R
H15B H 0.7298 0.6707 0.1708 0.050 Uiso 1 1 calc R
H15C H 0.7765 0.5853 0.1513 0.050 Uiso 1 1 calc R
S1 S 0.70758(4) 0.87615(4) 0.18361(5) 0.01786(14) Uani 1 1 d .
S2 S 0.60158(5) 0.93770(5) 0.46446(6) 0.02502(17) Uani 1 1 d .
S3 S 0.5000 1.0000 0.17838(7) 0.01605(18) Uani 1 2 d S
Si1 Si 0.86954(4) 0.77947(4) 0.24641(6) 0.01660(16) Uani 1 1 d .

loop_
_atom_site_aniso_label
_atom_site_aniso_U_11
_atom_site_aniso_U_22
_atom_site_aniso_U_33
_atom_site_aniso_U_23
_atom_site_aniso_U_13
_atom_site_aniso_U_12
C1 0.0139(12) 0.0166(12) 0.0242(14) 0.0011(10) -0.0037(10) 0.0066(10)
C2 0.0219(14) 0.0261(15) 0.0217(15) -0.0034(12) -0.0014(11) 0.0053(11)
C3 0.0230(14) 0.0217(14) 0.0193(14) -0.0023(11) 0.0003(11) 0.0062(11)
C4 0.0119(12) 0.0146(12) 0.0204(13) -0.0014(10) 0.0018(10) 0.0048(9)
C5 0.0113(11) 0.0118(12) 0.0196(13) 0.0016(9) -0.0014(10) 0.0037(9)
C6 0.0174(14) 0.0171(13) 0.0193(14) -0.0002(11) -0.0003(11) 0.0037(10)
C7 0.0223(15) 0.0333(17) 0.0288(16) 0.0097(14) 0.0020(13) 0.0048(13)
C8 0.046(2) 0.039(2) 0.070(3) 0.022(2) 0.025(2) 0.0044(18)
C9 0.038(2) 0.050(2) 0.0308(17) 0.0020(16) 0.0120(15) 0.0118(16)
C10 0.0216(15) 0.0297(16) 0.0298(16) -0.0050(13) -0.0037(12) 0.0051(12)
C11 0.045(2) 0.037(2) 0.095(4) -0.033(2) -0.030(2) 0.0101(18)
C12 0.0225(16) 0.0385(19) 0.042(2) -0.0029(15) -0.0103(14) 0.0097(13)
C13 0.0227(14) 0.0175(13) 0.0320(16) -0.0020(13) 0.0054(13) 0.0038(10)
C14 0.054(2) 0.0240(16) 0.052(2) 0.0047(16) 0.0181(18) 0.0002(16)
C15 0.040(2) 0.0306(18) 0.055(2) -0.0103(16) -0.0051(18) -0.0041(15)
S1 0.0142(3) 0.0194(3) 0.0200(3) 0.0003(3) 0.0009(3) 0.0061(2)
S2 0.0234(4) 0.0339(4) 0.0177(3) -0.0016(3) -0.0014(3) 0.0175(3)
S3 0.0132(4) 0.0167(4) 0.0183(4) 0.000 0.000 0.0050(3)
Si1 0.0114(3) 0.0143(3) 0.0241(4) -0.0001(3) -0.0002(3) 0.0062(3)

loop_
_atom_type_symbol
_atom_type_description
_atom_type_scat_dispersion_real
_atom_type_scat_dispersion_imag
_atom_type_scat_source
C C 0.0033 0.0016 'International Tables Vol C Tables 4.2.6.8 and 6.1.1.4'
H H 0.0000 0.0000 'International Tables Vol C Tables 4.2.6.8 and 6.1.1.4'
Si Si 0.0817 0.0704 'International Tables Vol C Tables 4.2.6.8 and 6.1.1.4'
S S 0.1246 0.1234 'International Tables Vol C Tables 4.2.6.8 and 6.1.1.4'

loop_
_geom_angle_atom_site_label_1
_geom_angle_atom_site_label_2
_geom_angle_atom_site_label_3
_geom_angle
_geom_angle_site_symmetry_1
_geom_angle_site_symmetry_3
C2 C1 S1 110.7(2) . .
C2 C1 Si1 127.2(2) . .
S1 C1 Si1 122.08(16) . .
C1 C2 C3 112.4(3) . .
C1 C2 H2 123.8 . .
C3 C2 H2 123.8 . .
C4 C3 C2 113.9(3) . .
C4 C3 S2 112.9(2) . .
C2 C3 S2 133.2(2) . .
C3 C4 C5 111.9(2) . .
C3 C4 S1 110.47(19) . .
C5 C4 S1 137.6(2) . .
C6 C5 C4 111.9(2) . .
C6 C5 S3 112.87(18) . .
C4 C5 S3 135.2(2) . .
C5 C6 C6 111.96(14) . 2_675
C5 C6 S2 112.97(18) . .
C6 C6 S2 135.07(9) 2_675 .
C8 C7 C9 110.1(3) . .
C8 C7 Si1 114.6(3) . .
C9 C7 Si1 113.3(2) . .
C8 C7 H7 106.1 . .
C9 C7 H7 106.1 . .
Si1 C7 H7 106.1 . .
C7 C8 H8A 109.5 . .
C7 C8 H8B 109.5 . .
H8A C8 H8B 109.5 . .
C7 C8 H8C 109.5 . .
H8A C8 H8C 109.5 . .
H8B C8 H8C 109.5 . .
C7 C9 H9A 109.5 . .
C7 C9 H9B 109.5 . .
H9A C9 H9B 109.5 . .
C7 C9 H9C 109.5 . .
H9A C9 H9C 109.5 . .
H9B C9 H9C 109.5 . .
C11 C10 C12 109.0(3) . .
C11 C10 Si1 115.4(2) . .
C12 C10 Si1 112.8(2) . .
C11 C10 H10 106.3 . .
C12 C10 H10 106.3 . .
Si1 C10 H10 106.3 . .
C10 C11 H11A 109.5 . .
C10 C11 H11B 109.5 . .
H11A C11 H11B 109.5 . .
C10 C11 H11C 109.5 . .
H11A C11 H11C 109.5 . .
H11B C11 H11C 109.5 . .
C10 C12 H12A 109.5 . .
C10 C12 H12B 109.5 . .
H12A C12 H12B 109.5 . .
C10 C12 H12C 109.5 . .
H12A C12 H12C 109.5 . .
H12B C12 H12C 109.5 . .
C14 C13 C15 110.4(3) . .
C14 C13 Si1 112.1(2) . .
C15 C13 Si1 112.4(2) . .
C14 C13 H13 107.2 . .
C15 C13 H13 107.2 . .
Si1 C13 H13 107.2 . .
C13 C14 H14A 109.5 . .
C13 C14 H14B 109.5 . .
H14A C14 H14B 109.5 . .
C13 C14 H14C 109.5 . .
H14A C14 H14C 109.5 . .
H14B C14 H14C 109.5 . .
C13 C15 H15A 109.5 . .
C13 C15 H15B 109.5 . .
H15A C15 H15B 109.5 . .
C13 C15 H15C 109.5 . .
H15A C15 H15C 109.5 . .
H15B C15 H15C 109.5 . .
C4 S1 C1 92.50(13) . .
C6 S2 C3 90.32(13) . .
C5 S3 C5 90.34(18) 2_675 .
C7 Si1 C1 107.95(13) . .
C7 Si1 C10 115.64(15) . .
C1 Si1 C10 105.47(13) . .
C7 Si1 C13 109.24(15) . .
C1 Si1 C13 108.19(13) . .
C10 Si1 C13 110.04(14) . .

loop_
_geom_bond_atom_site_label_1
_geom_bond_atom_site_label_2
_geom_bond_distance
_geom_bond_site_symmetry_2
C1 C2 1.374(4) .
C1 S1 1.740(3) .
C1 Si1 1.882(3) .
C2 C3 1.412(4) .
C2 H2 0.9500 .
C3 C4 1.381(4) .
C3 S2 1.744(3) .
C4 C5 1.430(3) .
C4 S1 1.713(3) .
C5 C6 1.388(4) .
C5 S3 1.732(3) .
C6 C6 1.419(5) 2_675
C6 S2 1.731(3) .
C7 C8 1.523(5) .
C7 C9 1.534(4) .
C7 Si1 1.879(3) .
C7 H7 1.0000 .
C8 H8A 0.9800 .
C8 H8B 0.9800 .
C8 H8C 0.9800 .
C9 H9A 0.9800 .
C9 H9B 0.9800 .
C9 H9C 0.9800 .
C10 C11 1.535(5) .
C10 C12 1.536(4) .
C10 Si1 1.884(3) .
C10 H10 1.0000 .
C11 H11A 0.9800 .
C11 H11B 0.9800 .
C11 H11C 0.9800 .
C12 H12A 0.9800 .
C12 H12B 0.9800 .
C12 H12C 0.9800 .
C13 C14 1.532(5) .
C13 C15 1.538(5) .
C13 Si1 1.884(3) .
C13 H13 1.0000 .
C14 H14A 0.9800 .
C14 H14B 0.9800 .
C14 H14C 0.9800 .
C15 H15A 0.9800 .
C15 H15B 0.9800 .
C15 H15C 0.9800 .
S3 C5 1.732(3) 2_675

loop_
_geom_torsion_atom_site_label_1
_geom_torsion_atom_site_label_2
_geom_torsion_atom_site_label_3
_geom_torsion_atom_site_label_4
_geom_torsion
_geom_torsion_site_symmetry_1
_geom_torsion_site_symmetry_4
S1 C1 C2 C3 -1.0(3) . .
Si1 C1 C2 C3 -179.5(2) . .
C1 C2 C3 C4 0.7(4) . .
C1 C2 C3 S2 -176.6(3) . .
C2 C3 C4 C5 -179.5(2) . .
S2 C3 C4 C5 -1.7(3) . .
C2 C3 C4 S1 -0.1(3) . .
S2 C3 C4 S1 177.78(15) . .
C3 C4 C5 C6 1.6(3) . .
S1 C4 C5 C6 -177.6(3) . .
C3 C4 C5 S3 -179.9(2) . .
S1 C4 C5 S3 0.9(5) . .
C4 C5 C6 C6 179.6(3) . 2_675
S3 C5 C6 C6 0.7(4) . 2_675
C4 C5 C6 S2 -0.8(3) . .
S3 C5 C6 S2 -179.71(14) . .
C3 C4 S1 C1 -0.4(2) . .
C5 C4 S1 C1 178.8(3) . .
C2 C1 S1 C4 0.8(2) . .
Si1 C1 S1 C4 179.42(18) . .
C5 C6 S2 C3 -0.1(2) . .
C6 C6 S2 C3 179.4(4) 2_675 .
C4 C3 S2 C6 1.0(2) . .
C2 C3 S2 C6 178.3(3) . .
C6 C5 S3 C5 -0.25(14) . 2_675
C4 C5 S3 C5 -178.8(3) . 2_675
C8 C7 Si1 C1 64.3(3) . .
C9 C7 Si1 C1 -168.2(2) . .
C8 C7 Si1 C10 -53.5(3) . .
C9 C7 Si1 C10 73.9(3) . .
C8 C7 Si1 C13 -178.3(2) . .
C9 C7 Si1 C13 -50.8(3) . .
C2 C1 Si1 C7 -156.1(3) . .
S1 C1 Si1 C7 25.5(2) . .
C2 C1 Si1 C10 -31.9(3) . .
S1 C1 Si1 C10 149.67(18) . .
C2 C1 Si1 C13 85.8(3) . .
S1 C1 Si1 C13 -92.6(2) . .
C11 C10 Si1 C7 65.2(3) . .
C12 C10 Si1 C7 -61.0(3) . .
C11 C10 Si1 C1 -54.0(3) . .
C12 C10 Si1 C1 179.9(2) . .
C11 C10 Si1 C13 -170.4(3) . .
C12 C10 Si1 C13 63.4(3) . .
C14 C13 Si1 C7 -179.0(2) . .
C15 C13 Si1 C7 -53.9(3) . .
C14 C13 Si1 C1 -61.7(3) . .
C15 C13 Si1 C1 63.3(3) . .
C14 C13 Si1 C10 53.0(3) . .
C15 C13 Si1 C10 178.1(2) . .
